data_7127327
loop_
_publ_author_name
'Koyama, Shohei'
'Tanabe, Tappei'
'Takaishi, Shinya'
'Yamashita, Masahiro'
'Iguchi, Hiroaki'

_publ_section_title
;
 Preliminary chemical reduction for synthesizing a stable porous molecular
 conductor with neutral metal nodes.
;
_journal_issue 86
_journal_name_full 'Chemical communications (Cambridge, England)'
_journal_page_first 13109
_journal_page_last 13112
_journal_paper_doi 10.1039/d0cc03541f
_journal_volume 56
_journal_year 2020
_chemical_formula_moiety 'C34 H26 Co N4 O8 0.5-, Rb0.5 0.5+, 2(C4 H9 N O)'
_chemical_formula_sum 'C42 H44 Co N6 O10 Rb0.5'
_chemical_formula_weight 894.49
_space_group_crystal_system hexagonal
_space_group_IT_number 181
_space_group_name_Hall 'P 64 2 (0 0 2)'
_space_group_name_H-M_alt 'P 64 2 2'
_atom_sites_solution_hydrogens geom
_atom_sites_solution_primary direct
_atom_sites_solution_secondary difmap
_audit_creation_method SHELXL-2018/3
_audit_update_record
;
2020-05-16 deposited with the CCDC.	2020-09-23 downloaded from the CCDC.
;
_cell_angle_alpha 90
_cell_angle_beta 90
_cell_angle_gamma 120
_cell_formula_units_Z 3
_cell_length_a 19.8453(7)
_cell_length_b 19.8453(7)
_cell_length_c 9.5591(7)
_cell_measurement_reflns_used 12480
_cell_measurement_temperature 120(2)
_cell_measurement_theta_max 30.8190
_cell_measurement_theta_min 2.0450
_cell_volume 3260.3(3)
_computing_cell_refinement 'CrysAlisPro 1.171.38.41p (Rigaku OD, 2015)'
_computing_data_collection 'CrysAlisPro 1.171.38.41p (Rigaku OD, 2015)'
_computing_data_reduction 'CrysAlisPro 1.171.38.41p (Rigaku OD, 2015)'
_computing_molecular_graphics 'Yadokari-XG (Wakita, Nemoto et al., 2009)'
_computing_publication_material 'Yadokari-XG (Wakita, Nemoto et al., 2009)'
_computing_structure_refinement 'SHELXL-2018/3 (Sheldrick, 2018)'
_computing_structure_solution 'SHELXT-2014/5 (Sheldrick, 2015)'
_diffrn_ambient_temperature 120(2)
_diffrn_measured_fraction_theta_full 0.984
_diffrn_measured_fraction_theta_max 0.968
_diffrn_measurement_device_type 'dtrek-CrysAlisPro-abstract goniometer imported rigaku-d*trek images'
_diffrn_measurement_method 'phi and omega scans'
_diffrn_radiation_type MoK\a
_diffrn_radiation_wavelength 0.71073
_diffrn_reflns_av_R_equivalents 0.0773
_diffrn_reflns_av_unetI/netI 0.0465
_diffrn_reflns_Laue_measured_fraction_full 0.984
_diffrn_reflns_Laue_measured_fraction_max 0.968
_diffrn_reflns_limit_h_max 27
_diffrn_reflns_limit_h_min -23
_diffrn_reflns_limit_k_max 26
_diffrn_reflns_limit_k_min -28
_diffrn_reflns_limit_l_max 13
_diffrn_reflns_limit_l_min -13
_diffrn_reflns_number 29482
_diffrn_reflns_point_group_measured_fraction_full 0.989
_diffrn_reflns_point_group_measured_fraction_max 0.956
_diffrn_reflns_theta_full 25.242
_diffrn_reflns_theta_max 30.779
_diffrn_reflns_theta_min 2.052
_diffrn_source 'fine-focus sealed X-ray tube'
_exptl_absorpt_coefficient_mu 1.013
_exptl_absorpt_correction_T_max 1.00000
_exptl_absorpt_correction_T_min 0.43372
_exptl_absorpt_correction_type multi-scan
_exptl_absorpt_process_details
;
CrysAlisPro 1.171.38.41p (Rigaku Oxford Diffraction, 2015)
Empirical absorption correction using spherical harmonics,
 implemented in SCALE3 ABSPACK scaling algorithm.
;
_exptl_crystal_colour black
_exptl_crystal_density_diffrn 1.367
_exptl_crystal_description rod
_exptl_crystal_F_000 1390
_exptl_crystal_size_max 0.200
_exptl_crystal_size_mid 0.030
_exptl_crystal_size_min 0.030
_refine_diff_density_max 0.314
_refine_diff_density_min -0.216
_refine_diff_density_rms 0.058
_refine_ls_abs_structure_details
;
 Flack x determined using 753 quotients [(I+)-(I-)]/[(I+)+(I-)]
 (Parsons, Flack and Wagner, Acta Cryst. B69 (2013) 249-259).
;
_refine_ls_abs_structure_Flack -0.024(12)
_refine_ls_extinction_method none
_refine_ls_goodness_of_fit_ref 1.025
_refine_ls_hydrogen_treatment constr
_refine_ls_matrix_type full
_refine_ls_number_parameters 177
_refine_ls_number_reflns 3274
_refine_ls_number_restraints 10
_refine_ls_restrained_S_all 1.026
_refine_ls_R_factor_all 0.0966
_refine_ls_R_factor_gt 0.0594
_refine_ls_shift/su_max 0.001
_refine_ls_shift/su_mean 0.000
_refine_ls_structure_factor_coef Fsqd
_refine_ls_weighting_details 'w=1/[\s^2^(Fo^2^)+(0.0979P)^2^+0.9127P] where P=(Fo^2^+2Fc^2^)/3'
_refine_ls_weighting_scheme calc
_refine_ls_wR_factor_gt 0.1500
_refine_ls_wR_factor_ref 0.1706
_reflns_Friedel_coverage 0.682
_reflns_Friedel_fraction_full 0.997
_reflns_Friedel_fraction_max 0.940
_reflns_number_gt 2297
_reflns_number_total 3274
_reflns_threshold_expression 'I > 2\s(I)'
_cod_data_source_file d0cc03541f2.cif
_cod_data_source_block NDI-py_Coacac
_cod_depositor_comments 'Adding full bibliography for 7127326--7127327.cif.'
_cod_original_sg_symbol_Hall 'P 64 2c (0 0 -1)'
_cod_original_formula_sum 'C42 H44 Co N6 O10 Rb0.50'
_cod_database_code 7127327
_shelx_shelxl_version_number 2018/3
_shelx_space_group_comment
;
The symmetry employed for this shelxl refinement is uniquely defined
by the following loop, which should always be used as a source of
symmetry information in preference to the above space-group names.
They are only intended as comments.
;
_shelx_estimated_absorpt_t_min 0.823
_shelx_estimated_absorpt_t_max 0.970

loop_
_space_group_symop_operation_xyz
'x, y, z'
'-x, -y, z'
'-y, x-y, z+1/3'
'-x+y, -x, z+2/3'
'x-y, x, z+2/3'
'y, -x+y, z+1/3'
'x-y, -y, -z'
'-x, -x+y, -z+2/3'
'y, x, -z+1/3'
'-y, -x, -z+1/3'
'x, x-y, -z+2/3'
'-x+y, y, -z'

loop_
_atom_site_label
_atom_site_type_symbol
_atom_site_fract_x
_atom_site_fract_y
_atom_site_fract_z
_atom_site_U_iso_or_equiv
_atom_site_adp_type
_atom_site_occupancy
_atom_site_site_symmetry_order
_atom_site_calc_flag
_atom_site_refinement_flags_posn
_atom_site_refinement_flags_adp
_atom_site_refinement_flags_occupancy
_atom_site_disorder_assembly
_atom_site_disorder_group
Co1 Co 0.500000 0.000000 0.500000 0.0555(4) Uani 1 4 d S T P A .
O1 O 0.11178(12) -0.13235(12) 0.4848(3) 0.0321(5) Uani 1 1 d . . . . .
Rb1 Rb 0.500000 0.000000 1.000000 0.103(4) Uani 0.173(4) 4 d S T P A .
N1 N 0.17691(15) 0.000000 0.500000 0.0263(7) Uani 1 2 d S T P . .
C1 C 0.03468(14) -0.07180(14) 0.4990(3) 0.0223(5) Uani 1 1 d . . . . .
C2 C -0.03576(14) -0.14161(15) 0.4996(3) 0.0241(6) Uani 1 1 d . . . . .
H1 H -0.035975 -0.189586 0.499547 0.029 Uiso 1 1 calc R U . . .
C3 C 0.03581(16) 0.000000 0.500000 0.0203(7) Uani 1 2 d S T P . .
C4 C 0.10810(15) -0.07300(16) 0.4945(4) 0.0250(6) Uani 1 1 d . . . . .
C5 C 0.25003(18) 0.000000 0.500000 0.0320(9) Uani 1 2 d S T P . .
N2 N 0.38960(18) 0.000000 0.500000 0.0506(12) Uani 1 2 d S T P . .
O2 O 0.5390(2) 0.0832(2) 0.6508(6) 0.0974(16) Uani 1 1 d . . . . .
C6 C 0.3017(2) 0.0345(2) 0.3910(5) 0.0421(9) Uani 1 1 d . . . . .
H2 H 0.290572 0.058517 0.315452 0.051 Uiso 1 1 calc R U . . .
C7 C 0.3708(2) 0.0326(3) 0.3966(5) 0.0503(10) Uani 1 1 d . . . . .
H3 H 0.406850 0.055973 0.322073 0.060 Uiso 1 1 calc R U . . .
C8 C 0.5736(5) 0.1547(4) 0.6317(13) 0.118(4) Uani 1 1 d . . . . .
C9 C 0.5957(3) 0.1915(6) 0.500000 0.130(5) Uani 1 2 d S T P . .
H7 H 0.623378 0.246758 0.500000 0.156 Uiso 1 2 calc R U P . .
C10 C 0.5945(9) 0.2067(6) 0.7606(17) 0.185(6) Uani 1 1 d . . . . .
H4 H 0.623758 0.261410 0.731858 0.278 Uiso 1 1 calc R U . . .
H5 H 0.626366 0.195458 0.824106 0.278 Uiso 1 1 calc R U . . .
H6 H 0.546709 0.196713 0.808573 0.278 Uiso 1 1 calc R U . . .
O3 O 0.5573(9) -0.1042(11) 1.038(3) 0.206(9) Uani 0.5 1 d . . P A -1
C12 C 0.5632(9) -0.2034(13) 1.151(3) 0.141(8) Uani 0.5 1 d . . P A -1
H8 H 0.531295 -0.258698 1.127248 0.212 Uiso 0.5 1 calc R U P A -1
H9 H 0.537625 -0.190164 1.224619 0.212 Uiso 0.5 1 calc R U P A -1
H10 H 0.614447 -0.192652 1.182895 0.212 Uiso 0.5 1 calc R U P A -1
N3 N 0.5950(8) -0.1792(10) 0.901(2) 0.133(6) Uani 0.5 1 d . . P A -1
C13 C 0.5724(7) -0.1562(10) 1.025(3) 0.133(9) Uani 0.5 1 d . . P A -1
C15 C 0.6182(14) -0.133(2) 0.790(5) 0.173(16) Uani 0.5 1 d . . P A -1
H11 H 0.638279 -0.079260 0.819543 0.259 Uiso 0.5 1 calc R U P A -1
H12 H 0.574141 -0.148852 0.726474 0.259 Uiso 0.5 1 calc R U P A -1
H13 H 0.659365 -0.137842 0.742113 0.259 Uiso 0.5 1 calc R U P A -1
C14 C 0.598(4) -0.237(3) 0.941(7) 0.39(5) Uani 0.5 1 d . . P A -1
H14 H 0.573460 -0.253938 1.032384 0.580 Uiso 0.5 1 calc R U P A -1
H15 H 0.571686 -0.279282 0.872886 0.580 Uiso 0.5 1 calc R U P A -1
H16 H 0.653103 -0.223495 0.947857 0.580 Uiso 0.5 1 calc R U P A -1
Rb2 Rb 0.500000 0.000000 0.911(2) 0.175(7) Uani 0.1638(18) 2 d S T P A .

loop_
_atom_site_aniso_label
_atom_site_aniso_U_11
_atom_site_aniso_U_22
_atom_site_aniso_U_33
_atom_site_aniso_U_23
_atom_site_aniso_U_13
_atom_site_aniso_U_12
Co1 0.0177(3) 0.0361(5) 0.1189(11) 0.000 0.000 0.0180(3)
O1 0.0251(10) 0.0299(10) 0.0496(14) 0.0016(10) 0.0017(10) 0.0202(9)
Rb1 0.109(7) 0.103(7) 0.095(7) 0.000 0.000 0.051(4)
N1 0.0146(9) 0.0278(16) 0.0407(19) 0.0021(17) 0.0010(8) 0.0139(8)
C1 0.0169(10) 0.0255(12) 0.0293(14) 0.0008(11) 0.0018(12) 0.0142(9)
C2 0.0200(11) 0.0230(12) 0.0326(15) 0.0003(13) 0.0028(13) 0.0131(10)
C3 0.0155(10) 0.0221(16) 0.0254(18) 0.0017(15) 0.0009(8) 0.0111(8)
C4 0.0188(11) 0.0284(13) 0.0323(15) 0.0033(12) 0.0025(12) 0.0152(10)
C5 0.0157(10) 0.0328(18) 0.053(3) 0.001(2) 0.0006(10) 0.0164(9)
N2 0.0214(11) 0.047(2) 0.092(4) 0.014(3) 0.0070(13) 0.0235(12)
O2 0.0470(19) 0.079(2) 0.188(5) -0.050(3) -0.022(3) 0.0472(19)
C6 0.0247(15) 0.049(2) 0.060(2) 0.0134(18) 0.0076(15) 0.0237(15)
C7 0.0252(16) 0.052(2) 0.080(3) 0.017(2) 0.0153(17) 0.0238(16)
C8 0.068(4) 0.060(3) 0.236(11) -0.032(5) -0.027(6) 0.039(3)
C9 0.097(7) 0.042(5) 0.234(17) 0.000 -0.024(10) 0.021(2)
C10 0.182(12) 0.101(7) 0.269(15) -0.093(9) -0.066(12) 0.068(8)
O3 0.121(11) 0.162(13) 0.39(3) 0.042(17) 0.030(15) 0.109(11)
C12 0.059(8) 0.117(15) 0.23(2) 0.010(17) -0.029(13) 0.030(8)
N3 0.068(7) 0.122(12) 0.215(18) 0.055(11) 0.007(9) 0.052(8)
C13 0.037(5) 0.077(9) 0.27(3) -0.031(15) 0.010(11) 0.021(6)
C15 0.073(11) 0.20(3) 0.20(3) 0.08(2) 0.009(15) 0.032(15)
C14 0.57(10) 0.18(3) 0.43(8) -0.05(3) -0.36(7) 0.20(4)
Rb2 0.044(3) 0.122(7) 0.34(2) 0.000 0.000 0.028(4)

loop_
_atom_type_symbol
_atom_type_description
_atom_type_scat_dispersion_real
_atom_type_scat_dispersion_imag
_atom_type_scat_source
C C 0.0033 0.0016 'International Tables Vol C Tables 4.2.6.8 and 6.1.1.4'
H H 0.0000 0.0000 'International Tables Vol C Tables 4.2.6.8 and 6.1.1.4'
N N 0.0061 0.0033 'International Tables Vol C Tables 4.2.6.8 and 6.1.1.4'
O O 0.0106 0.0060 'International Tables Vol C Tables 4.2.6.8 and 6.1.1.4'
Co Co 0.3494 0.9721 'International Tables Vol C Tables 4.2.6.8 and 6.1.1.4'
Rb Rb -0.9393 2.9676 'International Tables Vol C Tables 4.2.6.8 and 6.1.1.4'

loop_
_geom_angle_atom_site_label_1
_geom_angle_atom_site_label_2
_geom_angle_atom_site_label_3
_geom_angle
_geom_angle_site_symmetry_1
_geom_angle_site_symmetry_3
_geom_angle_publ_flag
O2 Co1 O2 177.15(19) . 7_556 ?
O2 Co1 O2 89.5(3) . 2_655 ?
O2 Co1 O2 90.5(3) 7_556 2_655 ?
O2 Co1 O2 90.5(3) . 12_656 ?
O2 Co1 O2 89.5(3) 7_556 12_656 ?
O2 Co1 O2 177.15(19) 2_655 12_656 ?
O2 Co1 N2 88.57(9) . . ?
O2 Co1 N2 88.57(9) 7_556 . ?
O2 Co1 N2 91.43(9) 2_655 . ?
O2 Co1 N2 91.43(9) 12_656 . ?
O2 Co1 N2 91.43(9) . 2_655 ?
O2 Co1 N2 91.43(9) 7_556 2_655 ?
O2 Co1 N2 88.57(9) 2_655 2_655 ?
O2 Co1 N2 88.57(9) 12_656 2_655 ?
N2 Co1 N2 180.0 . 2_655 ?
O2 Co1 Rb2 44.77(16) . . ?
O2 Co1 Rb2 135.23(16) 7_556 . ?
O2 Co1 Rb2 44.77(16) 2_655 . ?
O2 Co1 Rb2 135.23(16) 12_656 . ?
N2 Co1 Rb2 90.000(1) . . ?
N2 Co1 Rb2 90.000(1) 2_655 . ?
O2 Co1 Rb2 135.23(16) . 7_556 ?
O2 Co1 Rb2 44.77(16) 7_556 7_556 ?
O2 Co1 Rb2 135.23(16) 2_655 7_556 ?
O2 Co1 Rb2 44.77(16) 12_656 7_556 ?
N2 Co1 Rb2 90.000(1) . 7_556 ?
N2 Co1 Rb2 90.000(1) 2_655 7_556 ?
Rb2 Co1 Rb2 180.0 . 7_556 ?
Rb2 Rb1 Rb2 180.00(3) 7_557 . ?
Rb2 Rb1 O3 82.6(6) 7_557 . ?
Rb2 Rb1 O3 97.4(6) . . ?
Rb2 Rb1 O2 23.19(6) 7_557 12_657 ?
Rb2 Rb1 O2 156.81(6) . 12_657 ?
O3 Rb1 O2 96.9(6) . 12_657 ?
Rb2 Rb1 O2 156.81(6) 7_557 2_655 ?
Rb2 Rb1 O2 23.19(6) . 2_655 ?
O3 Rb1 O2 81.9(6) . 2_655 ?
O2 Rb1 O2 178.40(10) 12_657 2_655 ?
Rb2 Rb1 O2 23.19(6) 7_557 7_557 ?
Rb2 Rb1 O2 156.81(6) . 7_557 ?
O3 Rb1 O2 69.2(6) . 7_557 ?
O2 Rb1 O2 46.38(11) 12_657 7_557 ?
O2 Rb1 O2 133.65(11) 2_655 7_557 ?
Rb2 Rb1 O2 156.81(6) 7_557 . ?
Rb2 Rb1 O2 23.19(6) . . ?
O3 Rb1 O2 112.2(6) . . ?
O2 Rb1 O2 133.65(11) 12_657 . ?
O2 Rb1 O2 46.38(11) 2_655 . ?
O2 Rb1 O2 178.41(10) 7_557 . ?
C4 N1 C4 125.9(3) . 7_556 ?
C4 N1 C5 117.05(15) . . ?
C4 N1 C5 117.05(15) 7_556 . ?
C2 C1 C3 120.3(2) . . ?
C2 C1 C4 119.6(2) . . ?
C3 C1 C4 120.0(2) . . ?
C2 C2 C1 120.45(14) 12_556 . ?
C2 C2 H1 119.8 12_556 . ?
C1 C2 H1 119.8 . . ?
C1 C3 C1 121.6(3) . 7_556 ?
C1 C3 C3 119.21(15) . 2 ?
C1 C3 C3 119.21(15) 7_556 2 ?
O1 C4 N1 120.0(2) . . ?
O1 C4 C1 123.8(2) . . ?
N1 C4 C1 116.2(2) . . ?
C6 C5 C6 120.7(4) 7_556 . ?
C6 C5 N1 119.7(2) 7_556 . ?
C6 C5 N1 119.7(2) . . ?
C7 N2 C7 117.0(4) 7_556 . ?
C7 N2 Co1 121.5(2) 7_556 . ?
C7 N2 Co1 121.5(2) . . ?
C8 O2 Co1 126.3(7) . . ?
C8 O2 Rb2 128.3(7) . . ?
Co1 O2 Rb2 105.3(3) . . ?
C8 O2 Rb1 121.6(6) . . ?
Co1 O2 Rb1 112.03(17) . . ?
Rb2 O2 Rb1 6.7(2) . . ?
C5 C6 C7 117.1(3) . . ?
C5 C6 H2 121.5 . . ?
C7 C6 H2 121.5 . . ?
N2 C7 C6 124.1(4) . . ?
N2 C7 H3 118.0 . . ?
C6 C7 H3 118.0 . . ?
O2 C8 C9 125.0(9) . . ?
O2 C8 C10 117.5(11) . . ?
C9 C8 C10 117.5(8) . . ?
C8 C9 C8 126.7(10) . 12_656 ?
C8 C9 H7 116.6 . . ?
C8 C9 H7 116.6 12_656 . ?
C8 C10 H4 109.5 . . ?
C8 C10 H5 109.5 . . ?
H4 C10 H5 109.5 . . ?
C8 C10 H6 109.5 . . ?
H4 C10 H6 109.5 . . ?
H5 C10 H6 109.5 . . ?
C13 O3 Rb1 164(2) . . ?
C13 O3 Rb2 150(2) . . ?
Rb1 O3 Rb2 16.0(3) . . ?
C13 C12 H8 109.5 . . ?
C13 C12 H9 109.5 . . ?
H8 C12 H9 109.5 . . ?
C13 C12 H10 109.5 . . ?
H8 C12 H10 109.5 . . ?
H9 C12 H10 109.5 . . ?
C14 N3 C15 136(5) . . ?
C14 N3 C13 103(4) . . ?
C15 N3 C13 120(3) . . ?
O3 C13 N3 128(3) . . ?
O3 C13 C12 117(3) . . ?
N3 C13 C12 115.6(16) . . ?
N3 C15 H11 109.5 . . ?
N3 C15 H12 109.5 . . ?
H11 C15 H12 109.5 . . ?
N3 C15 H13 109.5 . . ?
H11 C15 H13 109.5 . . ?
H12 C15 H13 109.5 . . ?
N3 C14 H14 109.5 . . ?
N3 C14 H15 109.5 . . ?
H14 C14 H15 109.5 . . ?
N3 C14 H16 109.5 . . ?
H14 C14 H16 109.5 . . ?
H15 C14 H16 109.5 . . ?
Rb1 Rb2 Rb2 0.000(4) . 7_557 ?
Rb1 Rb2 O2 150.1(2) . 2_655 ?
Rb2 Rb2 O2 150.1(2) 7_557 2_655 ?
Rb1 Rb2 O2 150.1(2) . . ?
Rb2 Rb2 O2 150.1(2) 7_557 . ?
O2 Rb2 O2 59.8(4) 2_655 . ?
Rb1 Rb2 O3 66.6(7) . . ?
Rb2 Rb2 O3 66.6(7) 7_557 . ?
O2 Rb2 O3 92.3(6) 2_655 . ?
O2 Rb2 O3 130.4(6) . . ?
Rb1 Rb2 Co1 180.0 . . ?
Rb2 Rb2 Co1 180.0 7_557 . ?
O2 Rb2 Co1 29.9(2) 2_655 . ?
O2 Rb2 Co1 29.9(2) . . ?
O3 Rb2 Co1 113.4(7) . . ?

loop_
_geom_bond_atom_site_label_1
_geom_bond_atom_site_label_2
_geom_bond_distance
_geom_bond_site_symmetry_2
_geom_bond_publ_flag
Co1 O2 2.031(4) . ?
Co1 O2 2.031(4) 7_556 ?
Co1 O2 2.031(4) 2_655 ?
Co1 O2 2.031(4) 12_656 ?
Co1 N2 2.191(3) . ?
Co1 N2 2.191(3) 2_655 ?
Co1 Rb2 3.93(2) . ?
Co1 Rb2 3.93(2) 7_556 ?
O1 C4 1.219(3) . ?
Rb1 Rb2 0.85(2) 7_557 ?
Rb1 Rb2 0.85(2) . ?
Rb1 O3 2.838(13) . ?
Rb1 O2 3.632(6) 12_657 ?
Rb1 O2 3.632(6) 2_655 ?
Rb1 O2 3.632(6) 7_557 ?
Rb1 O2 3.632(6) . ?
N1 C4 1.410(3) . ?
N1 C4 1.410(3) 7_556 ?
N1 C5 1.451(4) . ?
C1 C2 1.392(3) . ?
C1 C3 1.414(3) . ?
C1 C4 1.470(3) . ?
C2 C2 1.391(5) 12_556 ?
C2 H1 0.9500 . ?
C3 C3 1.421(6) 2 ?
C5 C6 1.379(4) 7_556 ?
C5 C6 1.380(4) . ?
N2 C7 1.332(5) 7_556 ?
N2 C7 1.332(5) . ?
O2 C8 1.243(8) . ?
O2 Rb2 2.868(18) . ?
C6 C7 1.393(5) . ?
C6 H2 0.9500 . ?
C7 H3 0.9500 . ?
C8 C9 1.411(12) . ?
C8 C10 1.526(15) . ?
C9 H7 0.9500 . ?
C10 H4 0.9800 . ?
C10 H5 0.9800 . ?
C10 H6 0.9800 . ?
O3 C13 1.22(2) . ?
O3 Rb2 3.066(18) . ?
C12 C13 1.47(3) . ?
C12 H8 0.9800 . ?
C12 H9 0.9800 . ?
C12 H10 0.9800 . ?
N3 C14 1.24(4) . ?
N3 C15 1.32(4) . ?
N3 C13 1.42(3) . ?
C15 H11 0.9800 . ?
C15 H12 0.9800 . ?
C15 H13 0.9800 . ?
C14 H14 0.9800 . ?
C14 H15 0.9800 . ?
C14 H16 0.9800 . ?
Rb2 Rb2 1.70(4) 7_557 ?

loop_
_geom_torsion_atom_site_label_1
_geom_torsion_atom_site_label_2
_geom_torsion_atom_site_label_3
_geom_torsion_atom_site_label_4
_geom_torsion
_geom_torsion_site_symmetry_1
_geom_torsion_site_symmetry_2
_geom_torsion_site_symmetry_3
_geom_torsion_site_symmetry_4
_geom_torsion_publ_flag
C3 C1 C2 C2 0.4(6) . . . 12_556 ?
C4 C1 C2 C2 -178.4(4) . . . 12_556 ?
C2 C1 C3 C1 179.3(3) . . . 7_556 ?
C4 C1 C3 C1 -1.9(2) . . . 7_556 ?
C2 C1 C3 C3 -0.7(3) . . . 2 ?
C4 C1 C3 C3 178.1(2) . . . 2 ?
C4 N1 C4 O1 177.3(4) 7_556 . . . ?
C5 N1 C4 O1 -2.7(4) . . . . ?
C4 N1 C4 C1 -1.8(2) 7_556 . . . ?
C5 N1 C4 C1 178.2(2) . . . . ?
C2 C1 C4 O1 3.4(5) . . . . ?
C3 C1 C4 O1 -175.4(3) . . . . ?
C2 C1 C4 N1 -177.4(3) . . . . ?
C3 C1 C4 N1 3.7(4) . . . . ?
C4 N1 C5 C6 -62.8(3) . . . 7_556 ?
C4 N1 C5 C6 117.2(3) 7_556 . . 7_556 ?
C4 N1 C5 C6 117.2(3) . . . . ?
C4 N1 C5 C6 -62.8(3) 7_556 . . . ?
C6 C5 C6 C7 0.1(3) 7_556 . . . ?
N1 C5 C6 C7 -179.9(3) . . . . ?
C7 N2 C7 C6 0.1(3) 7_556 . . . ?
Co1 N2 C7 C6 -179.9(3) . . . . ?
C5 C6 C7 N2 -0.2(7) . . . . ?
Co1 O2 C8 C9 -3.4(9) . . . . ?
Rb2 O2 C8 C9 175.2(4) . . . . ?
Rb1 O2 C8 C9 175.3(4) . . . . ?
Co1 O2 C8 C10 177.2(7) . . . . ?
Rb2 O2 C8 C10 -4.3(11) . . . . ?
Rb1 O2 C8 C10 -4.1(10) . . . . ?
O2 C8 C9 C8 1.9(5) . . . 12_656 ?
C10 C8 C9 C8 -178.7(9) . . . 12_656 ?
Rb1 O3 C13 N3 44(7) . . . . ?
Rb2 O3 C13 N3 27(3) . . . . ?
Rb1 O3 C13 C12 -134(6) . . . . ?
Rb2 O3 C13 C12 -150(2) . . . . ?
C14 N3 C13 O3 -176(3) . . . . ?
C15 N3 C13 O3 15(3) . . . . ?
C14 N3 C13 C12 1(3) . . . . ?
C15 N3 C13 C12 -167.9(16) . . . . ?
O3 Rb1 Rb2 Rb2 0(17) . . . 7_557 ?
O2 Rb1 Rb2 Rb2 0(100) 12_657 . . 7_557 ?
O2 Rb1 Rb2 Rb2 0(17) 2_655 . . 7_557 ?
O2 Rb1 Rb2 Rb2 0(17) 7_557 . . 7_557 ?
O2 Rb1 Rb2 Rb2 0(100) . . . 7_557 ?
O3 Rb1 Rb2 O2 48.5(4) . . . 2_655 ?
O2 Rb1 Rb2 O2 175.9(3) 12_657 . . 2_655 ?
O2 Rb1 Rb2 O2 -4.1(3) 7_557 . . 2_655 ?
O2 Rb1 Rb2 O2 179.999(18) . . . 2_655 ?
O3 Rb1 Rb2 O2 -131.5(4) . . . . ?
O2 Rb1 Rb2 O2 -4.1(3) 12_657 . . . ?
O2 Rb1 Rb2 O2 180.001(18) 2_655 . . . ?
O2 Rb1 Rb2 O2 175.9(3) 7_557 . . . ?
O2 Rb1 Rb2 O3 127.5(4) 12_657 . . . ?
O2 Rb1 Rb2 O3 -48.5(4) 2_655 . . . ?
O2 Rb1 Rb2 O3 -52.5(4) 7_557 . . . ?
O2 Rb1 Rb2 O3 131.5(4) . . . . ?
